data_7114411
loop_
_publ_author_name
'Birkedal, Henrik'
'Schwarzenbach, Dieter'
'Pattison, Philip'

_publ_section_title
;
 A fully extended tetrapeptide consisting of natural amino acidsElectronic
 supplementary information (ESI) available: details of the
 crystallographic work, ab initio calculations (including coordinates) and
 data base searches. See http://www.rsc.org/suppdata/cc/b2/b208306j/
;
_journal_issue 23
_journal_name_full 'Chemical Communications'
_journal_page_first 2812
_journal_paper_doi 10.1039/b208306j
_journal_year 2002
_chemical_formula_sum 'C22 H26 N4 O5'
_chemical_formula_weight 426.47
_chemical_name_common PheGlyPheGly
_chemical_name_systematic
;
?
;
_space_group_IT_number 19
_symmetry_cell_setting orthorhombic
_symmetry_space_group_name_Hall 'P 2ac 2ab'
_symmetry_space_group_name_H-M 'P 21 21 21'
_atom_sites_solution_hydrogens geom
_atom_sites_solution_primary direct
_atom_sites_solution_secondary difmap
_cell_angle_alpha 90.00
_cell_angle_beta 90.00
_cell_angle_gamma 90.00
_cell_formula_units_Z 4
_cell_length_a 5.0630(10)
_cell_length_b 15.379(3)
_cell_length_c 28.912(6)
_cell_measurement_temperature 293(2)
_cell_volume 2251.2(8)
_computing_cell_refinement 'HKL (Otwinowski & Minor, 1997)'
_computing_data_reduction 'HKL (Otwinowski & Minor, 1997)'
_computing_molecular_graphics 'XP (Siemens, 1996)'
_computing_structure_refinement 'SHELXL97 (Sheldrick, 1997)'
_computing_structure_solution 'SHELXS97 (Sheldrick, 1997)'
_diffrn_ambient_temperature 293(2)
_diffrn_detector_area_resol_mean 6.667
_diffrn_measured_fraction_theta_full 0.997
_diffrn_measured_fraction_theta_max 0.997
_diffrn_measurement_device_type MAR345
_diffrn_measurement_method \f-scans
_diffrn_radiation_monochromator
; 
Si(111) double crystal monochromator with bent second crystal for
sagital focusing
;
_diffrn_radiation_source
;
Swiss Norwegian Beam Line, European Synchrotron Radiation Facility
;
_diffrn_radiation_type synchrotron
_diffrn_radiation_wavelength 0.80080
_diffrn_reflns_av_R_equivalents 0.041
_diffrn_reflns_av_sigmaI/netI 0.0312
_diffrn_reflns_limit_h_max 5
_diffrn_reflns_limit_h_min -5
_diffrn_reflns_limit_k_max 17
_diffrn_reflns_limit_k_min -17
_diffrn_reflns_limit_l_max 31
_diffrn_reflns_limit_l_min -31
_diffrn_reflns_number 12283
_diffrn_reflns_theta_full 26.40
_diffrn_reflns_theta_max 26.40
_diffrn_reflns_theta_min 1.69
_exptl_absorpt_coefficient_mu 0.091
_exptl_crystal_colour colourless
_exptl_crystal_density_diffrn 1.258
_exptl_crystal_density_method 'not measured'
_exptl_crystal_description needle
_exptl_crystal_F_000 904
_exptl_crystal_size_max 0.191(5)
_exptl_crystal_size_mid 0.0134(10)
_exptl_crystal_size_min 0.0134(10)
_refine_diff_density_max 0.162
_refine_diff_density_min -0.119
_refine_diff_density_rms 0.026
_refine_ls_abs_structure_details 'Fixed by known peptide conformation'
_refine_ls_abs_structure_Flack 0.8(14)
_refine_ls_extinction_method none
_refine_ls_goodness_of_fit_ref 1.050
_refine_ls_hydrogen_treatment mixed
_refine_ls_matrix_type full
_refine_ls_number_parameters 281
_refine_ls_number_reflns 1920
_refine_ls_number_restraints 0
_refine_ls_restrained_S_all 1.050
_refine_ls_R_factor_all 0.0329
_refine_ls_R_factor_gt 0.0298
_refine_ls_shift/su_max 0.001
_refine_ls_shift/su_mean 0.000
_refine_ls_structure_factor_coef Fsqd
_refine_ls_weighting_details 'calc w=1/[\s^2^(Fo^2^)+(0.048P)^2^+0.2933P] where P=(Fo^2^+2Fc^2^)/3'
_refine_ls_weighting_scheme calc
_refine_ls_wR_factor_gt 0.0810
_refine_ls_wR_factor_ref 0.0840
_reflns_number_gt 1795
_reflns_number_total 1920
_reflns_threshold_expression >2sigma(I)
_cod_data_source_file b208306j.txt
_cod_data_source_block fgfg
_cod_database_code 7114411

loop_
_symmetry_equiv_pos_as_xyz
'x, y, z'
'-x+1/2, -y, z+1/2'
'-x, y+1/2, -z+1/2'
'x+1/2, -y+1/2, -z'

loop_
_atom_site_label
_atom_site_type_symbol
_atom_site_fract_x
_atom_site_fract_y
_atom_site_fract_z
_atom_site_U_iso_or_equiv
_atom_site_adp_type
_atom_site_occupancy
_atom_site_symmetry_multiplicity
_atom_site_calc_flag
_atom_site_refinement_flags
O1 O 0.1790(3) 1.08683(12) 0.42989(5) 0.0482(4) Uani 1 1 d .
N1 N 0.4509(4) 1.15226(11) 0.50121(5) 0.0350(4) Uani 1 1 d .
H11 H 0.2891 1.1309 0.5052 0.052 Uiso 1 1 calc R
H12 H 0.4402 1.2058 0.4897 0.052 Uiso 1 1 calc R
H13 H 0.5344 1.1537 0.5283 0.052 Uiso 1 1 calc R
C1 C 0.4187(4) 1.07853(14) 0.42747(7) 0.0346(5) Uani 1 1 d .
C1A C 0.5989(4) 1.09614(13) 0.46867(7) 0.0324(5) Uani 1 1 d .
H1A H 0.7549 1.1279 0.4578 0.039 Uiso 1 1 calc R
C1B C 0.6901(5) 1.01153(14) 0.49186(8) 0.0439(6) Uani 1 1 d .
H1B1 H 0.7945 0.9788 0.4698 0.053 Uiso 1 1 calc R
H1B2 H 0.8045 1.0263 0.5176 0.053 Uiso 1 1 calc R
C1G C 0.4715(5) 0.95385(15) 0.50949(8) 0.0475(6) Uani 1 1 d .
C1D1 C 0.3552(6) 0.89145(16) 0.48155(10) 0.0598(7) Uani 1 1 d .
H1D1 H 0.4137 0.8847 0.4513 0.072 Uiso 1 1 calc R
C1D2 C 0.3788(5) 0.96146(18) 0.55442(9) 0.0564(7) Uani 1 1 d .
H1D2 H 0.4533 1.0027 0.5740 0.068 Uiso 1 1 calc R
C1E1 C 0.1529(6) 0.83870(17) 0.49795(12) 0.0708(9) Uani 1 1 d .
H1E1 H 0.0767 0.7973 0.4787 0.085 Uiso 1 1 calc R
C1E2 C 0.1771(7) 0.9088(2) 0.57077(10) 0.0701(8) Uani 1 1 d .
H1E2 H 0.1173 0.9149 0.6010 0.084 Uiso 1 1 calc R
C1Z C 0.0663(6) 0.84766(19) 0.54232(12) 0.0710(9) Uani 1 1 d .
H1Z H -0.0684 0.8122 0.5533 0.085 Uiso 1 1 calc R
O2 O 0.8116(3) 0.96774(14) 0.32353(6) 0.0610(5) Uani 1 1 d .
N2 N 0.5407(4) 1.04905(14) 0.38966(6) 0.0486(5) Uani 1 1 d .
H2 H 0.7105 1.0478 0.3889 0.058 Uiso 1 1 calc R
C2 C 0.5718(5) 0.96871(17) 0.31812(7) 0.0436(6) Uani 1 1 d .
C2A C 0.3929(5) 1.0193(2) 0.35007(8) 0.0549(7) Uani 1 1 d .
H2A1 H 0.3191 1.0687 0.3337 0.066 Uiso 1 1 calc R
H2A2 H 0.2483 0.9825 0.3602 0.066 Uiso 1 1 calc R
O3 O 0.1848(3) 0.87383(13) 0.20824(5) 0.0530(5) Uani 1 1 d .
N3 N 0.4497(4) 0.92710(12) 0.28369(5) 0.0408(5) Uani 1 1 d .
H3 H 0.2804 0.9296 0.2817 0.049 Uiso 1 1 calc R
C3 C 0.4262(4) 0.86669(15) 0.20673(7) 0.0376(5) Uani 1 1 d .
C3A C 0.5974(4) 0.87760(15) 0.24949(7) 0.0374(5) Uani 1 1 d .
H3A H 0.7544 0.9112 0.2409 0.045 Uiso 1 1 calc R
C3B C 0.6886(5) 0.78877(16) 0.26858(8) 0.0482(6) Uani 1 1 d .
H3B1 H 0.7919 0.7597 0.2449 0.058 Uiso 1 1 calc R
H3B2 H 0.8042 0.7990 0.2948 0.058 Uiso 1 1 calc R
C3G C 0.4696(5) 0.72833(16) 0.28369(9) 0.0520(6) Uani 1 1 d .
C3D1 C 0.3546(6) 0.66994(18) 0.25313(11) 0.0687(8) Uani 1 1 d .
H3D1 H 0.4105 0.6684 0.2225 0.082 Uiso 1 1 calc R
C3D2 C 0.3792(6) 0.7283(2) 0.32902(9) 0.0689(8) Uani 1 1 d .
H3D2 H 0.4528 0.7667 0.3503 0.083 Uiso 1 1 calc R
C3E1 C 0.1569(8) 0.6138(2) 0.26790(15) 0.0853(10) Uani 1 1 d .
H3E1 H 0.0809 0.5753 0.2470 0.102 Uiso 1 1 calc R
C3E2 C 0.1813(8) 0.6721(3) 0.34322(13) 0.0895(11) Uani 1 1 d .
H3E2 H 0.1220 0.6735 0.3737 0.107 Uiso 1 1 calc R
C3Z C 0.0732(8) 0.6146(2) 0.31256(16) 0.0905(11) Uani 1 1 d .
H3Z H -0.0572 0.5761 0.3222 0.109 Uiso 1 1 calc R
O4' O 0.8377(3) 0.84601(15) 0.09014(5) 0.0652(6) Uani 1 1 d .
N4 N 0.5578(4) 0.84494(14) 0.16863(5) 0.0485(5) Uani 1 1 d .
H4 H 0.7275 0.8432 0.1695 0.058 Uiso 1 1 calc R
O4" O 0.5043(3) 0.80500(10) 0.04620(4) 0.0434(4) Uani 1 1 d .
C4 C 0.6047(4) 0.82525(15) 0.08458(7) 0.0380(5) Uani 1 1 d .
C4A C 0.4238(5) 0.8239(2) 0.12561(7) 0.0566(7) Uani 1 1 d .
H4A1 H 0.2822 0.8654 0.1206 0.068 Uiso 1 1 calc R
H4A2 H 0.3451 0.7666 0.1283 0.068 Uiso 1 1 calc R

loop_
_atom_site_aniso_label
_atom_site_aniso_U_11
_atom_site_aniso_U_22
_atom_site_aniso_U_33
_atom_site_aniso_U_23
_atom_site_aniso_U_13
_atom_site_aniso_U_12
O1 0.0272(9) 0.0790(12) 0.0385(8) -0.0118(8) -0.0004(7) 0.0040(9)
N1 0.0305(9) 0.0488(10) 0.0257(8) -0.0013(7) -0.0008(8) 0.0021(8)
C1 0.0302(13) 0.0434(11) 0.0303(11) -0.0029(9) 0.0038(9) -0.0013(10)
C1A 0.0255(10) 0.0429(11) 0.0290(10) -0.0029(8) 0.0024(9) 0.0005(10)
C1B 0.0315(12) 0.0493(12) 0.0509(13) 0.0016(10) -0.0010(12) 0.0045(11)
C1G 0.0357(13) 0.0443(12) 0.0624(14) 0.0100(11) -0.0041(12) 0.0090(11)
C1D1 0.0513(16) 0.0483(13) 0.0796(18) -0.0025(13) 0.0060(15) 0.0053(14)
C1D2 0.0469(15) 0.0639(15) 0.0584(14) 0.0174(13) -0.0066(13) -0.0051(14)
C1E1 0.0583(18) 0.0433(14) 0.111(3) -0.0012(15) -0.0013(19) -0.0049(14)
C1E2 0.0616(18) 0.081(2) 0.0671(17) 0.0247(16) 0.0030(16) -0.0079(18)
C1Z 0.0552(18) 0.0566(16) 0.101(2) 0.0284(16) 0.0030(19) -0.0036(15)
O2 0.0296(10) 0.1046(14) 0.0489(9) -0.0304(10) -0.0017(8) -0.0005(10)
N2 0.0269(10) 0.0823(14) 0.0366(10) -0.0221(9) 0.0018(9) -0.0028(11)
C2 0.0327(14) 0.0672(15) 0.0309(11) -0.0094(11) 0.0037(11) -0.0007(11)
C2A 0.0383(14) 0.0872(18) 0.0393(12) -0.0268(12) -0.0022(11) 0.0026(14)
O3 0.0298(9) 0.0957(13) 0.0334(8) -0.0102(8) 0.0014(8) 0.0043(9)
N3 0.0278(10) 0.0653(12) 0.0293(9) -0.0119(8) -0.0009(8) -0.0009(9)
C3 0.0301(13) 0.0537(13) 0.0288(11) -0.0030(10) 0.0025(10) 0.0002(11)
C3A 0.0291(11) 0.0561(12) 0.0271(10) -0.0074(9) 0.0028(10) 0.0008(10)
C3B 0.0371(12) 0.0673(15) 0.0402(12) -0.0010(11) -0.0015(11) 0.0066(13)
C3G 0.0431(14) 0.0576(15) 0.0554(14) 0.0079(12) -0.0034(13) 0.0116(13)
C3D1 0.0647(19) 0.0592(16) 0.0823(19) -0.0081(15) 0.0048(17) 0.0044(16)
C3D2 0.0600(18) 0.094(2) 0.0522(15) 0.0190(15) -0.0039(14) -0.0043(18)
C3E1 0.078(2) 0.0580(18) 0.120(3) -0.0049(19) -0.010(2) 0.0022(18)
C3E2 0.073(2) 0.118(3) 0.078(2) 0.041(2) 0.0015(19) -0.008(2)
C3Z 0.068(2) 0.076(2) 0.127(3) 0.036(2) -0.001(2) -0.0037(19)
O4' 0.0342(10) 0.1317(18) 0.0298(8) -0.0078(9) 0.0006(8) -0.0125(11)
N4 0.0284(10) 0.0902(15) 0.0270(9) -0.0121(9) 0.0013(8) 0.0003(11)
O4" 0.0436(9) 0.0608(9) 0.0258(7) -0.0093(6) -0.0069(7) 0.0061(8)
C4 0.0347(12) 0.0513(12) 0.0280(11) -0.0020(9) -0.0031(9) 0.0035(11)
C4A 0.0400(13) 0.103(2) 0.0264(11) -0.0155(13) 0.0007(11) -0.0095(15)

loop_
_atom_type_symbol
_atom_type_description
_atom_type_scat_dispersion_real
_atom_type_scat_dispersion_imag
_atom_type_scat_source
C C 0.0033 0.0016 'International Tables Vol C Tables 4.2.6.8 and 6.1.1.4'
H H 0.0000 0.0000 'International Tables Vol C Tables 4.2.6.8 and 6.1.1.4'
N N 0.0061 0.0033 'International Tables Vol C Tables 4.2.6.8 and 6.1.1.4'
O O 0.0106 0.0060 'International Tables Vol C Tables 4.2.6.8 and 6.1.1.4'

loop_
_geom_angle_atom_site_label_1
_geom_angle_atom_site_label_2
_geom_angle_atom_site_label_3
_geom_angle
O1 C1 N2 122.8(2)
O1 C1 C1A 122.08(19)
N2 C1 C1A 115.01(19)
N1 C1A C1 107.27(17)
N1 C1A C1B 111.63(16)
C1 C1A C1B 111.75(18)
C1G C1B C1A 115.22(19)
C1D1 C1G C1D2 117.4(2)
C1D1 C1G C1B 121.5(2)
C1D2 C1G C1B 121.1(2)
C1G C1D1 C1E1 121.2(3)
C1G C1D2 C1E2 121.3(3)
C1Z C1E1 C1D1 119.9(3)
C1Z C1E2 C1D2 119.9(3)
C1E1 C1Z C1E2 120.2(3)
C1 N2 C2A 121.2(2)
O2 C2 N3 123.3(2)
O2 C2 C2A 121.5(2)
N3 C2 C2A 115.2(2)
N2 C2A C2 109.8(2)
C2 N3 C3A 121.28(19)
O3 C3 N4 123.4(2)
O3 C3 C3A 121.94(19)
N4 C3 C3A 114.58(19)
N3 C3A C3 108.50(18)
N3 C3A C3B 111.95(17)
C3 C3A C3B 111.33(19)
C3G C3B C3A 115.3(2)
C3D1 C3G C3D2 117.6(3)
C3D1 C3G C3B 121.4(2)
C3D2 C3G C3B 121.0(3)
C3G C3D1 C3E1 120.6(3)
C3E2 C3D2 C3G 121.2(3)
C3Z C3E1 C3D1 120.8(4)
C3Z C3E2 C3D2 120.1(3)
C3E1 C3Z C3E2 119.8(4)
C3 N4 C4A 122.1(2)
O4' C4 O4" 124.4(2)
O4' C4 C4A 119.02(19)
O4" C4 C4A 116.6(2)
N4 C4A C4 112.90(19)

loop_
_geom_bond_atom_site_label_1
_geom_bond_atom_site_label_2
_geom_bond_distance
O1 C1 1.222(3)
N1 C1A 1.481(3)
C1 N2 1.335(3)
C1 C1A 1.525(3)
C1A C1B 1.535(3)
C1B C1G 1.507(3)
C1G C1D1 1.386(4)
C1G C1D2 1.386(4)
C1D1 C1E1 1.390(4)
C1D2 C1E2 1.386(4)
C1E1 C1Z 1.363(4)
C1E2 C1Z 1.369(4)
O2 C2 1.224(3)
N2 C2A 1.442(3)
C2 N3 1.335(3)
C2 C2A 1.509(3)
O3 C3 1.228(3)
N3 C3A 1.455(3)
C3 N4 1.330(3)
C3 C3A 1.519(3)
C3A C3B 1.544(3)
C3B C3G 1.512(4)
C3G C3D1 1.388(4)
C3G C3D2 1.388(4)
C3D1 C3E1 1.389(4)
C3D2 C3E2 1.386(5)
C3E1 C3Z 1.359(5)
C3E2 C3Z 1.366(5)
O4' C4 1.232(3)
N4 C4A 1.453(3)
O4" C4 1.260(2)
C4 C4A 1.499(3)

loop_
_geom_hbond_atom_site_label_D
_geom_hbond_atom_site_label_H
_geom_hbond_atom_site_label_A
_geom_hbond_distance_DH
_geom_hbond_distance_HA
_geom_hbond_distance_DA
_geom_hbond_angle_DHA
_geom_hbond_site_symmetry_A
N1 H11 O1 0.89 2.35 2.676(2) 101.9 .
N2 H2 O2 0.86 2.31 2.665(2) 104.7 .
N3 H3 O3 0.86 2.34 2.688(2) 104.5 .
N4 H4 O4' 0.86 2.36 2.675(2) 102.0 .
N1 H13 O4' 0.89 1.90 2.785(2) 171.4 2_675
N1 H13 O4" 0.89 2.47 3.119(3) 129.7 2_675
N1 H11 O4" 0.89 2.14 2.727(2) 122.7 2_575
N1 H12 O4" 0.89 1.87 2.729(2) 162.7 3_655
C1A H1A O1 0.98 2.38 3.147(3) 134.7 1_655
C3A H3A O3 0.98 2.44 3.205(3) 134.3 1_655
C2A H2A2 O2 0.97 2.46 3.143(3) 127.0 1_455
C4A H4A1 O4' 0.97 2.44 3.158(3) 131.0 1_455
